data_7109813
loop_
_publ_author_name
'Anna S. Degtyarenko'
'Eduard B. Rusanov'
'Antonio Bauza'
'Antonio Frontera'
'Harald Krautscheid'
'Alexander N. Chernega'
'Andriy A. Mokhire'
'Konstantin V. Domasevitch'

_publ_section_title
;
 Self-assembly cavitand precisely recognizing hexafluorosilicate: a
 concerted action of two coordination and twelve CHF bonds
;
_journal_name_full Chem.Commun.
_journal_page_first 9018
_journal_paper_doi 10.1039/c3cc45271a
_journal_volume 49
_journal_year 2013
_chemical_formula_moiety '2(C57 H46 Cu2 F6 N16 O2 Si), 4(Cl O4), 11(C H Cl3)'
_chemical_formula_sum 'C62.5 H51.5 Cl18.5 Cu2 F6 N16 O10 Si'
_chemical_formula_weight 2111.69
_chemical_name_systematic
;
\m-Hexafluorosilicato-tetrakis[\m-1,3-bis(pyridazin-4-yl)benzene-
\k^2^N^2^:N^2'^]-aqua-methanoldicopper(II) bis-perchlorate, 
solvate with 5.5 chloroform
;
_space_group_IT_number 14
_space_group_name_Hall '-P 2ybc'
_symmetry_cell_setting monoclinic
_symmetry_Int_Tables_number 14
_symmetry_space_group_name_Hall '-P 2ybc'
_symmetry_space_group_name_H-M 'P 1 21/c 1'
_atom_sites_solution_hydrogens geom
_atom_sites_solution_primary direct
_atom_sites_solution_secondary difmap
_audit_creation_method SHELXL-97
_cell_angle_alpha 90.00
_cell_angle_beta 93.272(3)
_cell_angle_gamma 90.00
_cell_formula_units_Z 4
_cell_length_a 12.8708(6)
_cell_length_b 12.5785(5)
_cell_length_c 50.263(2)
_cell_measurement_reflns_used 45147
_cell_measurement_temperature 173(2)
_cell_measurement_theta_max 26.02
_cell_measurement_theta_min 2.27
_cell_volume 8124.1(6)
_computing_cell_refinement 'SAINT-NT (Bruker, 1999)'
_computing_data_collection 'SMART-NT (Bruker, 1998)'
_computing_data_reduction 'SAINT-NT (Bruker, 1999)'
_computing_molecular_graphics 'Diamond 2.1e (Brandenburg, 1999)'
_computing_publication_material 'WinGX 1.70.01 (Farrugia, 1999)'
_computing_structure_refinement 'SHELXL-97 (Sheldrick, 2008)'
_computing_structure_solution 'SHELXS-97 (Sheldrick, 2008)'
_diffrn_ambient_temperature 173(2)
_diffrn_measured_fraction_theta_full 0.996
_diffrn_measured_fraction_theta_max 0.996
_diffrn_measurement_device_type 'Bruker APEXII area-detector diffractometer'
_diffrn_measurement_method '\w scans'
_diffrn_radiation_monochromator graphite
_diffrn_radiation_source 'fine-focus sealed tube'
_diffrn_radiation_type MoK\a
_diffrn_radiation_wavelength 0.71073
_diffrn_reflns_av_R_equivalents 0.0892
_diffrn_reflns_av_sigmaI/netI 0.1157
_diffrn_reflns_limit_h_max 15
_diffrn_reflns_limit_h_min -15
_diffrn_reflns_limit_k_max 15
_diffrn_reflns_limit_k_min -15
_diffrn_reflns_limit_l_max 62
_diffrn_reflns_limit_l_min -56
_diffrn_reflns_number 45147
_diffrn_reflns_theta_full 26.02
_diffrn_reflns_theta_max 26.02
_diffrn_reflns_theta_min 2.27
_diffrn_standards_decay_% 0
_exptl_absorpt_coefficient_mu 1.227
_exptl_absorpt_correction_T_max 0.8470
_exptl_absorpt_correction_T_min 0.7656
_exptl_absorpt_correction_type empirical
_exptl_absorpt_process_details 'SADABS (Sheldrick, 1996)'
_exptl_crystal_colour blue-green
_exptl_crystal_density_diffrn 1.726
_exptl_crystal_density_method 'not measured'
_exptl_crystal_description prism
_exptl_crystal_F_000 4236
_exptl_crystal_size_max 0.23
_exptl_crystal_size_mid 0.19
_exptl_crystal_size_min 0.14
_refine_diff_density_max 0.690
_refine_diff_density_min -0.858
_refine_diff_density_rms 0.106
_refine_ls_extinction_method none
_refine_ls_goodness_of_fit_ref 1.027
_refine_ls_hydrogen_treatment constr
_refine_ls_matrix_type full
_refine_ls_number_parameters 1130
_refine_ls_number_reflns 15944
_refine_ls_number_restraints 0
_refine_ls_restrained_S_all 1.027
_refine_ls_R_factor_all 0.1395
_refine_ls_R_factor_gt 0.0793
_refine_ls_shift/su_max 0.001
_refine_ls_shift/su_mean 0.000
_refine_ls_structure_factor_coef Fsqd
_refine_ls_weighting_details 'calc w=1/[\s^2^(Fo^2^)+(0.0489P)^2^+28.7127P] where P=(Fo^2^+2Fc^2^)/3'
_refine_ls_weighting_scheme calc
_refine_ls_wR_factor_gt 0.1639
_refine_ls_wR_factor_ref 0.1834
_reflns_number_gt 9456
_reflns_number_total 15944
_reflns_threshold_expression >2sigma(I)
_cod_data_source_file c3cc45271a.txt
_cod_data_source_block (3)
_cod_depositor_comments
;
The following automatic conversions were performed:

data name '_iucr_refine_instruction_details' was replaced with
'_iucr_refine_instructions_details' as specified in the replacement
file 'data/replacement-values/replacement_tags.lst'.

Automatic conversion script
Id: cif_correct_tags 9268 2022-04-12 08:56:07Z antanas 
;
_cod_original_sg_symbol_H-M 'P 21/c'
_cod_original_formula_sum 'C62.50 H51.50 Cl18.50 Cu2 F6 N16 O10 Si'
_cod_database_code 7109813

loop_
_symmetry_equiv_pos_as_xyz
'x, y, z'
'-x, y+1/2, -z+1/2'
'-x, -y, -z'
'x, -y-1/2, z-1/2'

loop_
_atom_site_label
_atom_site_type_symbol
_atom_site_fract_x
_atom_site_fract_y
_atom_site_fract_z
_atom_site_U_iso_or_equiv
_atom_site_adp_type
_atom_site_occupancy
_atom_site_symmetry_multiplicity
_atom_site_calc_flag
_atom_site_refinement_flags
_atom_site_disorder_assembly
_atom_site_disorder_group
Cu1 Cu 0.09826(6) 0.18866(6) 0.448967(14) 0.02332(18) Uani 1 1 d . . .
Cu2 Cu 0.11174(5) 0.18813(6) 0.293966(14) 0.02026(17) Uani 1 1 d . . .
Si1 Si 0.10499(12) 0.18921(12) 0.37153(3) 0.0178(3) Uani 1 1 d . . .
F1 F 0.1018(2) 0.1899(2) 0.40465(6) 0.0206(7) Uani 1 1 d . . .
F2 F 0.1075(2) 0.1891(2) 0.33801(6) 0.0201(7) Uani 1 1 d . . .
F3 F 0.1099(2) 0.0557(2) 0.37142(6) 0.0210(7) Uani 1 1 d . . .
F4 F 0.2351(2) 0.1946(2) 0.37380(6) 0.0222(7) Uani 1 1 d . . .
F5 F 0.0995(2) 0.3230(2) 0.37119(6) 0.0229(7) Uani 1 1 d . . .
F6 F -0.0261(2) 0.1842(2) 0.36862(6) 0.0221(7) Uani 1 1 d . . .
O1 O 0.1188(3) 0.1948(3) 0.49337(8) 0.0342(11) Uani 1 1 d . . .
H1O H 0.1776 0.2208 0.4984 0.051 Uiso 1 1 d R . .
O2 O 0.1121(3) 0.1989(3) 0.24886(8) 0.0301(10) Uani 1 1 d . . .
H2O H 0.0897 0.2624 0.2474 0.045 Uiso 1 1 d R . .
H3O H 0.1693 0.1950 0.2413 0.045 Uiso 1 1 d R . .
N1 N -0.0205(4) 0.0849(4) 0.44397(10) 0.0247(12) Uani 1 1 d . . .
N2 N -0.0851(4) 0.0766(4) 0.46429(10) 0.0331(13) Uani 1 1 d . . .
N3 N -0.0034(4) 0.0724(4) 0.29536(9) 0.0211(11) Uani 1 1 d . . .
N4 N -0.0600(4) 0.0573(4) 0.27222(10) 0.0264(12) Uani 1 1 d . . .
N5 N 0.1993(4) 0.0595(4) 0.44629(10) 0.0267(12) Uani 1 1 d . . .
N6 N 0.1898(5) -0.0165(4) 0.46503(11) 0.0377(14) Uani 1 1 d . . .
N7 N 0.2263(4) 0.0771(4) 0.29846(9) 0.0213(11) Uani 1 1 d . . .
N8 N 0.2544(4) 0.0311(4) 0.27567(10) 0.0291(12) Uani 1 1 d . . .
N9 N 0.2225(4) 0.2896(4) 0.44724(10) 0.0244(12) Uani 1 1 d . . .
N10 N 0.2880(4) 0.2869(4) 0.46905(11) 0.0341(13) Uani 1 1 d . . .
N11 N 0.2244(4) 0.3071(4) 0.29918(10) 0.0249(11) Uani 1 1 d . . .
N12 N 0.2811(4) 0.3254(4) 0.27772(10) 0.0299(12) Uani 1 1 d . . .
N13 N -0.0015(4) 0.3175(4) 0.44205(9) 0.0244(11) Uani 1 1 d . . .
N14 N 0.0044(4) 0.3946(4) 0.46057(10) 0.0295(12) Uani 1 1 d . . .
N15 N -0.0035(4) 0.3003(4) 0.29402(10) 0.0241(11) Uani 1 1 d . . .
N16 N -0.0178(4) 0.3565(4) 0.27123(10) 0.0281(12) Uani 1 1 d . . .
C1 C -0.0366(5) 0.0267(5) 0.42197(12) 0.0227(13) Uani 1 1 d . . .
H1 H 0.0117 0.0329 0.4085 0.027 Uiso 1 1 calc R . .
C2 C -0.1210(5) -0.0433(5) 0.41757(12) 0.0252(14) Uani 1 1 d . . .
C3 C -0.1842(5) -0.0539(5) 0.43881(13) 0.0362(17) Uani 1 1 d . . .
H3 H -0.2412 -0.1020 0.4380 0.043 Uiso 1 1 calc R . .
C4 C -0.1618(6) 0.0083(5) 0.46145(14) 0.0395(18) Uani 1 1 d . . .
H4 H -0.2056 0.0005 0.4759 0.047 Uiso 1 1 calc R . .
C5 C -0.0259(5) 0.0196(4) 0.31744(12) 0.0235(13) Uani 1 1 d . . .
H5 H 0.0163 0.0320 0.3333 0.028 Uiso 1 1 calc R . .
C6 C -0.1078(5) -0.0526(4) 0.31851(12) 0.0255(14) Uani 1 1 d . . .
C7 C -0.1644(5) -0.0690(5) 0.29486(13) 0.0289(15) Uani 1 1 d . . .
H7 H -0.2213 -0.1173 0.2938 0.035 Uiso 1 1 calc R . .
C8 C -0.1362(5) -0.0128(5) 0.27236(12) 0.0304(15) Uani 1 1 d . . .
H8 H -0.1748 -0.0260 0.2560 0.036 Uiso 1 1 calc R . .
C9 C -0.1377(5) -0.1011(5) 0.39204(13) 0.0261(14) Uani 1 1 d . . .
C10 C -0.1141(5) -0.0520(5) 0.36821(11) 0.0220(13) Uani 1 1 d . . .
H10 H -0.0862 0.0179 0.3685 0.026 Uiso 1 1 calc R . .
C11 C -0.1314(5) -0.1054(5) 0.34381(13) 0.0261(14) Uani 1 1 d . . .
C12 C -0.1710(5) -0.2083(5) 0.34389(14) 0.0338(16) Uani 1 1 d . . .
H12 H -0.1829 -0.2455 0.3275 0.041 Uiso 1 1 calc R . .
C13 C -0.1931(6) -0.2565(5) 0.36734(14) 0.0377(17) Uani 1 1 d . . .
H13 H -0.2207 -0.3266 0.3670 0.045 Uiso 1 1 calc R . .
C14 C -0.1760(5) -0.2053(5) 0.39119(14) 0.0328(16) Uani 1 1 d . . .
H14 H -0.1902 -0.2407 0.4073 0.039 Uiso 1 1 calc R . .
C15 C 0.2627(5) 0.0452(5) 0.42647(12) 0.0244(14) Uani 1 1 d . . .
H15 H 0.2670 0.1007 0.4138 0.029 Uiso 1 1 calc R . .
C16 C 0.3226(5) -0.0449(5) 0.42307(12) 0.0284(15) Uani 1 1 d . . .
C17 C 0.3153(6) -0.1208(6) 0.44291(13) 0.0368(17) Uani 1 1 d . . .
H17 H 0.3560 -0.1838 0.4429 0.044 Uiso 1 1 calc R . .
C18 C 0.2480(6) -0.1028(6) 0.46255(14) 0.0438(19) Uani 1 1 d . . .
H18 H 0.2424 -0.1569 0.4756 0.053 Uiso 1 1 calc R . .
C19 C 0.2747(5) 0.0507(5) 0.32197(12) 0.0244(14) Uani 1 1 d . . .
H19 H 0.2555 0.0873 0.3375 0.029 Uiso 1 1 calc R . .
C20 C 0.3511(5) -0.0271(5) 0.32487(12) 0.0259(14) Uani 1 1 d . . .
C21 C 0.3771(5) -0.0763(5) 0.30188(13) 0.0315(15) Uani 1 1 d . . .
H21 H 0.4271 -0.1319 0.3022 0.038 Uiso 1 1 calc R . .
C22 C 0.3275(5) -0.0419(5) 0.27797(13) 0.0351(16) Uani 1 1 d . . .
H22 H 0.3484 -0.0740 0.2620 0.042 Uiso 1 1 calc R . .
C23 C 0.3859(5) -0.0599(5) 0.39998(12) 0.0275(14) Uani 1 1 d . . .
C24 C 0.3436(5) -0.0352(5) 0.37443(12) 0.0273(14) Uani 1 1 d . . .
H24 H 0.2750 -0.0073 0.3725 0.033 Uiso 1 1 calc R . .
C25 C 0.3994(5) -0.0506(5) 0.35183(12) 0.0257(14) Uani 1 1 d . . .
C26 C 0.4995(5) -0.0922(5) 0.35500(14) 0.0311(15) Uani 1 1 d . . .
H26 H 0.5381 -0.1055 0.3398 0.037 Uiso 1 1 calc R . .
C27 C 0.5434(5) -0.1145(5) 0.38044(14) 0.0303(15) Uani 1 1 d . . .
H27 H 0.6131 -0.1393 0.3825 0.036 Uiso 1 1 calc R . .
C28 C 0.4861(5) -0.1009(5) 0.40253(13) 0.0283(15) Uani 1 1 d . . .
H28 H 0.5155 -0.1196 0.4197 0.034 Uiso 1 1 calc R . .
C29 C 0.2429(5) 0.3494(5) 0.42650(12) 0.0243(14) Uani 1 1 d . . .
H29 H 0.1932 0.3515 0.4118 0.029 Uiso 1 1 calc R . .
C30 C 0.3335(5) 0.4096(5) 0.42509(12) 0.0266(14) Uani 1 1 d . . .
C31 C 0.4001(5) 0.4065(6) 0.44753(14) 0.0377(17) Uani 1 1 d . . .
H31 H 0.4634 0.4454 0.4483 0.045 Uiso 1 1 calc R . .
C32 C 0.3725(6) 0.3450(6) 0.46906(14) 0.0417(18) Uani 1 1 d . . .
H32 H 0.4176 0.3452 0.4847 0.050 Uiso 1 1 calc R . .
C33 C 0.2447(5) 0.3586(4) 0.32190(12) 0.0226(13) Uani 1 1 d . . .
H33 H 0.2011 0.3453 0.3362 0.027 Uiso 1 1 calc R . .
C34 C 0.3262(5) 0.4311(5) 0.32620(12) 0.0231(13) Uani 1 1 d . . .
C35 C 0.3834(5) 0.4511(5) 0.30437(12) 0.0285(15) Uani 1 1 d . . .
H35 H 0.4384 0.5015 0.3053 0.034 Uiso 1 1 calc R . .
C36 C 0.3580(5) 0.3952(5) 0.28097(13) 0.0341(16) Uani 1 1 d . . .
H36 H 0.3991 0.4081 0.2662 0.041 Uiso 1 1 calc R . .
C37 C 0.3538(5) 0.4714(5) 0.40076(13) 0.0263(14) Uani 1 1 d . . .
C38 C 0.3292(5) 0.4272(5) 0.37597(12) 0.0259(14) Uani 1 1 d . . .
H38 H 0.2994 0.3581 0.3749 0.031 Uiso 1 1 calc R . .
C39 C 0.3475(4) 0.4828(5) 0.35213(12) 0.0238(14) Uani 1 1 d . . .
C40 C 0.3888(5) 0.5835(5) 0.35457(14) 0.0338(16) Uani 1 1 d . . .
H40 H 0.4002 0.6234 0.3389 0.041 Uiso 1 1 calc R . .
C41 C 0.4142(5) 0.6281(5) 0.37934(14) 0.0355(17) Uani 1 1 d . . .
H41 H 0.4430 0.6976 0.3805 0.043 Uiso 1 1 calc R . .
C42 C 0.3979(5) 0.5721(5) 0.40216(14) 0.0338(16) Uani 1 1 d . . .
H42 H 0.4170 0.6024 0.4190 0.041 Uiso 1 1 calc R . .
C43 C -0.0632(5) 0.3275(5) 0.42022(12) 0.0240(14) Uani 1 1 d . . .
H43 H -0.0670 0.2701 0.4079 0.029 Uiso 1 1 calc R . .
C44 C -0.1231(5) 0.4180(4) 0.41430(12) 0.0237(14) Uani 1 1 d . . .
C45 C -0.1198(5) 0.4968(5) 0.43348(13) 0.0303(15) Uani 1 1 d . . .
H45 H -0.1610 0.5592 0.4314 0.036 Uiso 1 1 calc R . .
C46 C -0.0536(5) 0.4809(5) 0.45609(13) 0.0322(16) Uani 1 1 d . . .
H46 H -0.0498 0.5355 0.4692 0.039 Uiso 1 1 calc R . .
C47 C -0.0586(5) 0.3204(5) 0.31477(12) 0.0244(13) Uani 1 1 d . . .
H47 H -0.0482 0.2768 0.3301 0.029 Uiso 1 1 calc R . .
C48 C -0.1320(5) 0.4031(5) 0.31536(12) 0.0236(14) Uani 1 1 d . . .
C49 C -0.1493(5) 0.4596(5) 0.29193(13) 0.0298(15) Uani 1 1 d . . .
H49 H -0.2007 0.5139 0.2903 0.036 Uiso 1 1 calc R . .
C50 C -0.0884(5) 0.4338(5) 0.27073(13) 0.0315(15) Uani 1 1 d . . .
H50 H -0.0981 0.4743 0.2548 0.038 Uiso 1 1 calc R . .
C51 C -0.1837(5) 0.4322(4) 0.38852(12) 0.0250(14) Uani 1 1 d . . .
C52 C -0.1363(5) 0.4069(5) 0.36462(12) 0.0232(13) Uani 1 1 d . . .
H52 H -0.0682 0.3774 0.3654 0.028 Uiso 1 1 calc R . .
C53 C -0.1874(5) 0.4243(4) 0.34013(12) 0.0244(14) Uani 1 1 d . . .
C54 C -0.2878(5) 0.4660(5) 0.33916(14) 0.0323(15) Uani 1 1 d . . .
H54 H -0.3237 0.4790 0.3224 0.039 Uiso 1 1 calc R . .
C55 C -0.3350(5) 0.4883(5) 0.36227(14) 0.0336(16) Uani 1 1 d . . .
H55 H -0.4043 0.5148 0.3614 0.040 Uiso 1 1 calc R . .
C56 C -0.2834(5) 0.4729(5) 0.38702(13) 0.0292(15) Uani 1 1 d . . .
H56 H -0.3166 0.4904 0.4028 0.035 Uiso 1 1 calc R . .
C57 C 0.0435(5) 0.2208(6) 0.51198(13) 0.0400(18) Uani 1 1 d . . .
H57A H 0.0107 0.2888 0.5070 0.060 Uiso 1 1 calc R . .
H57B H 0.0776 0.2265 0.5299 0.060 Uiso 1 1 calc R . .
H57C H -0.0096 0.1649 0.5119 0.060 Uiso 1 1 calc R . .
Cl1 Cl 0.40515(12) 0.18908(13) 0.21488(3) 0.0314(4) Uani 1 1 d . . .
O3 O 0.2936(4) 0.1920(4) 0.21470(10) 0.0503(14) Uani 1 1 d . . .
O4 O 0.4384(5) 0.0926(6) 0.22789(15) 0.098(3) Uani 1 1 d . . .
O5 O 0.4478(6) 0.2752(6) 0.22910(15) 0.110(3) Uani 1 1 d . . .
O6 O 0.4387(5) 0.1885(5) 0.18833(10) 0.0609(16) Uani 1 1 d . . .
Cl2 Cl 0.36304(12) 0.16994(13) 0.04969(3) 0.0318(4) Uani 1 1 d . . .
O7 O 0.3572(5) 0.1878(5) 0.07745(11) 0.0676(17) Uani 1 1 d . . .
O8 O 0.3852(5) 0.0610(5) 0.04568(14) 0.077(2) Uani 1 1 d . . .
O9 O 0.2646(5) 0.1949(5) 0.03673(13) 0.0775(19) Uani 1 1 d . . .
O10 O 0.4440(5) 0.2338(5) 0.04079(13) 0.084(2) Uani 1 1 d . . .
C58 C 0.2771(5) -0.1018(6) 0.00602(14) 0.0371(17) Uani 1 1 d . . .
H58 H 0.3026 -0.0519 0.0204 0.045 Uiso 1 1 calc R . .
Cl3 Cl 0.38383(14) -0.14033(16) -0.01215(4) 0.0484(5) Uani 1 1 d . . .
Cl4 Cl 0.18456(15) -0.03503(19) -0.01483(4) 0.0617(6) Uani 1 1 d . . .
Cl5 Cl 0.22119(16) -0.21228(14) 0.02079(4) 0.0492(5) Uani 1 1 d . . .
C59 C 0.8781(6) 0.1812(6) 0.21415(15) 0.049(2) Uani 1 1 d . . .
H59 H 0.9243 0.1663 0.2304 0.059 Uiso 1 1 calc R . .
Cl6 Cl 0.74846(19) 0.17426(18) 0.22251(5) 0.0734(7) Uani 1 1 d . . .
Cl7 Cl 0.90592(18) 0.30757(16) 0.20231(5) 0.0615(6) Uani 1 1 d . . .
Cl8 Cl 0.90129(19) 0.08571(18) 0.18968(6) 0.0767(8) Uani 1 1 d . . .
C60 C 0.5559(7) 0.1811(6) 0.28876(17) 0.055(2) Uani 1 1 d . . .
H60 H 0.5005 0.1936 0.2743 0.066 Uiso 1 1 calc R . .
Cl9 Cl 0.6536(3) 0.2727(3) 0.28471(6) 0.1359(16) Uani 1 1 d . . .
Cl10 Cl 0.60123(19) 0.0490(2) 0.28536(5) 0.0768(7) Uani 1 1 d . . .
Cl11 Cl 0.50073(19) 0.19914(17) 0.31881(5) 0.0695(7) Uani 1 1 d . . .
C61 C 0.5068(19) 0.032(2) 0.5078(7) 0.127(12) Uani 0.50 1 d P . .
H61A H 0.5514 0.0845 0.5163 0.152 Uiso 0.50 1 d PR . .
Cl12 Cl 0.5762(8) -0.0571(8) 0.49140(19) 0.124(3) Uani 0.50 1 d P . .
Cl13 Cl 0.4495(6) -0.0617(7) 0.53470(14) 0.129(3) Uani 0.50 1 d P . .
Cl14 Cl 0.4068(7) 0.0866(6) 0.49258(16) 0.111(3) Uani 0.50 1 d P . .
C62A C 0.3884(14) -0.2798(13) 0.1107(4) 0.088(5) Uani 0.60 1 d P A -1
H62A H 0.3828 -0.2084 0.1192 0.105 Uiso 0.60 1 calc PR A -1
Cl1A Cl 0.3430(5) -0.2611(6) 0.07734(10) 0.124(2) Uani 0.60 1 d P A -1
Cl2A Cl 0.5152(3) -0.3100(4) 0.11335(9) 0.0586(10) Uani 0.60 1 d P A -1
Cl3A Cl 0.3048(7) -0.3572(9) 0.1259(2) 0.119(3) Uani 0.60 1 d P A -1
C62B C 0.402(2) -0.348(2) 0.1027(7) 0.088(5) Uani 0.40 1 d P . -2
H62B H 0.4296 -0.4147 0.1116 0.105 Uiso 0.40 1 calc PR . -2
Cl1B Cl 0.4917(5) -0.2434(6) 0.11201(15) 0.0700(19) Uani 0.40 1 d P . -2
Cl2B Cl 0.2872(10) -0.3340(10) 0.1106(4) 0.143(8) Uani 0.40 1 d P . -2
Cl3B Cl 0.4119(8) -0.3665(7) 0.06577(17) 0.118(3) Uani 0.40 1 d P . -2
C63A C 0.9236(16) 0.1974(11) 0.1082(3) 0.062(4) Uani 0.60 1 d P B -3
H63A H 0.9939 0.2145 0.1166 0.075 Uiso 0.60 1 calc PR B -3
Cl4A Cl 0.9045(6) 0.0630(8) 0.1144(2) 0.0583(18) Uani 0.60 1 d P B -3
Cl5A Cl 0.9322(4) 0.2236(4) 0.07412(11) 0.0667(13) Uani 0.60 1 d P B -3
Cl6A Cl 0.8405(5) 0.2781(6) 0.12299(16) 0.085(2) Uani 0.60 1 d P B -3
C63B C 0.8561(19) 0.1754(19) 0.1046(6) 0.071(9) Uani 0.40 1 d P C -4
H63B H 0.7828 0.1562 0.1081 0.086 Uiso 0.40 1 calc PR C -4
Cl4B Cl 0.9425(11) 0.0801(12) 0.1205(4) 0.091(5) Uani 0.40 1 d P C -4
Cl5B Cl 0.8704(10) 0.1707(10) 0.07254(19) 0.136(4) Uani 0.40 1 d P C -4
Cl6B Cl 0.8873(6) 0.2987(9) 0.1199(3) 0.072(3) Uani 0.40 1 d P C -4

loop_
_atom_site_aniso_label
_atom_site_aniso_U_11
_atom_site_aniso_U_22
_atom_site_aniso_U_33
_atom_site_aniso_U_23
_atom_site_aniso_U_13
_atom_site_aniso_U_12
Cu1 0.0264(4) 0.0239(4) 0.0198(4) -0.0007(3) 0.0028(3) -0.0012(3)
Cu2 0.0224(4) 0.0211(4) 0.0173(4) -0.0004(3) 0.0008(3) -0.0012(3)
Si1 0.0187(8) 0.0159(7) 0.0187(8) -0.0001(7) 0.0004(6) -0.0015(7)
F1 0.0226(17) 0.0233(17) 0.0159(16) 0.0001(14) 0.0002(14) -0.0012(15)
F2 0.0230(17) 0.0192(16) 0.0179(16) -0.0008(14) -0.0013(14) -0.0021(14)
F3 0.0252(18) 0.0195(16) 0.0187(17) -0.0010(14) 0.0041(14) -0.0009(15)
F4 0.0186(17) 0.0250(17) 0.0235(18) 0.0005(15) 0.0059(14) -0.0016(15)
F5 0.0232(17) 0.0169(16) 0.0287(18) 0.0007(15) 0.0015(14) -0.0002(14)
F6 0.0186(16) 0.0228(17) 0.0246(18) 0.0007(15) 0.0001(14) -0.0034(14)
O1 0.033(3) 0.045(3) 0.025(2) 0.001(2) 0.002(2) -0.003(2)
O2 0.036(3) 0.031(2) 0.024(2) -0.001(2) 0.007(2) -0.004(2)
N1 0.029(3) 0.023(3) 0.023(3) 0.003(2) 0.006(2) 0.000(2)
N2 0.040(3) 0.033(3) 0.028(3) 0.005(3) 0.017(3) -0.005(3)
N3 0.023(3) 0.023(3) 0.017(3) -0.002(2) 0.001(2) 0.000(2)
N4 0.026(3) 0.032(3) 0.020(3) -0.006(2) -0.007(2) -0.002(2)
N5 0.030(3) 0.031(3) 0.020(3) 0.003(2) 0.004(2) 0.001(2)
N6 0.051(4) 0.033(3) 0.031(3) 0.008(3) 0.012(3) 0.009(3)
N7 0.023(3) 0.020(3) 0.020(3) -0.004(2) 0.000(2) -0.002(2)
N8 0.038(3) 0.028(3) 0.022(3) -0.008(2) 0.007(2) 0.003(3)
N9 0.024(3) 0.024(3) 0.026(3) -0.002(2) -0.002(2) 0.002(2)
N10 0.028(3) 0.037(3) 0.037(3) -0.005(3) -0.003(3) -0.003(3)
N11 0.028(3) 0.025(3) 0.022(3) 0.004(2) 0.004(2) 0.000(2)
N12 0.030(3) 0.037(3) 0.024(3) 0.003(3) 0.007(2) -0.002(3)
N13 0.028(3) 0.026(3) 0.019(3) -0.006(2) 0.006(2) 0.001(2)
N14 0.033(3) 0.028(3) 0.027(3) -0.005(2) 0.002(2) -0.005(2)
N15 0.028(3) 0.018(3) 0.026(3) 0.003(2) -0.002(2) 0.000(2)
N16 0.033(3) 0.032(3) 0.019(3) 0.003(2) -0.002(2) 0.001(3)
C1 0.024(3) 0.025(3) 0.020(3) 0.004(3) 0.006(3) -0.003(3)
C2 0.024(3) 0.020(3) 0.032(4) 0.006(3) 0.001(3) 0.000(3)
C3 0.040(4) 0.034(4) 0.035(4) -0.002(3) 0.012(3) -0.006(3)
C4 0.048(5) 0.040(4) 0.033(4) 0.000(3) 0.022(3) -0.009(4)
C5 0.027(3) 0.018(3) 0.026(3) -0.005(3) 0.001(3) -0.003(3)
C6 0.030(3) 0.015(3) 0.031(4) -0.005(3) 0.003(3) 0.002(3)
C7 0.027(3) 0.025(3) 0.034(4) -0.001(3) 0.003(3) 0.001(3)
C8 0.036(4) 0.033(4) 0.020(3) 0.001(3) -0.011(3) -0.004(3)
C9 0.018(3) 0.023(3) 0.039(4) 0.001(3) 0.009(3) -0.004(3)
C10 0.025(3) 0.017(3) 0.024(3) 0.003(3) -0.002(3) -0.003(3)
C11 0.019(3) 0.022(3) 0.037(4) -0.001(3) -0.004(3) -0.001(3)
C12 0.039(4) 0.026(4) 0.035(4) -0.006(3) -0.003(3) -0.010(3)
C13 0.049(5) 0.023(3) 0.041(4) 0.005(3) 0.002(4) -0.014(3)
C14 0.039(4) 0.025(3) 0.034(4) 0.004(3) 0.003(3) -0.008(3)
C15 0.028(3) 0.023(3) 0.021(3) 0.006(3) -0.003(3) 0.003(3)
C16 0.030(4) 0.028(3) 0.027(4) -0.003(3) 0.004(3) -0.002(3)
C17 0.046(4) 0.036(4) 0.029(4) 0.007(3) 0.005(3) 0.008(3)
C18 0.057(5) 0.039(4) 0.036(4) 0.014(3) 0.015(4) 0.019(4)
C19 0.027(3) 0.021(3) 0.026(3) -0.002(3) 0.007(3) 0.001(3)
C20 0.023(3) 0.027(3) 0.028(4) -0.003(3) 0.002(3) -0.005(3)
C21 0.032(4) 0.033(4) 0.029(4) -0.002(3) 0.006(3) 0.003(3)
C22 0.038(4) 0.042(4) 0.026(4) -0.010(3) 0.006(3) 0.004(3)
C23 0.030(4) 0.024(3) 0.029(4) 0.002(3) 0.002(3) 0.002(3)
C24 0.029(3) 0.025(3) 0.028(4) 0.003(3) 0.002(3) 0.006(3)
C25 0.032(4) 0.018(3) 0.028(3) 0.006(3) 0.008(3) 0.007(3)
C26 0.025(3) 0.029(3) 0.040(4) -0.004(3) 0.008(3) 0.003(3)
C27 0.021(3) 0.026(3) 0.044(4) -0.001(3) 0.000(3) 0.001(3)
C28 0.033(4) 0.022(3) 0.028(4) -0.002(3) -0.004(3) -0.001(3)
C29 0.026(3) 0.025(3) 0.022(3) -0.010(3) 0.000(3) -0.001(3)
C30 0.024(3) 0.033(4) 0.022(3) -0.012(3) 0.001(3) -0.003(3)
C31 0.026(4) 0.041(4) 0.046(4) -0.006(4) 0.002(3) -0.007(3)
C32 0.037(4) 0.052(5) 0.035(4) -0.004(4) -0.006(3) -0.004(4)
C33 0.031(3) 0.019(3) 0.019(3) 0.002(3) 0.008(3) 0.001(3)
C34 0.022(3) 0.021(3) 0.027(3) 0.001(3) 0.006(3) 0.000(3)
C35 0.030(4) 0.027(3) 0.029(4) 0.003(3) 0.004(3) -0.008(3)
C36 0.031(4) 0.040(4) 0.033(4) 0.004(3) 0.011(3) -0.004(3)
C37 0.017(3) 0.025(3) 0.037(4) -0.005(3) 0.005(3) -0.008(3)
C38 0.025(3) 0.022(3) 0.031(4) -0.005(3) 0.009(3) -0.006(3)
C39 0.017(3) 0.021(3) 0.034(4) -0.003(3) 0.002(3) -0.004(2)
C40 0.028(4) 0.028(4) 0.046(4) 0.005(3) 0.009(3) -0.004(3)
C41 0.037(4) 0.026(4) 0.044(4) -0.008(3) 0.006(3) -0.016(3)
C42 0.028(4) 0.027(3) 0.047(4) -0.010(3) 0.012(3) -0.003(3)
C43 0.026(3) 0.023(3) 0.024(3) -0.009(3) 0.010(3) -0.003(3)
C44 0.023(3) 0.019(3) 0.030(4) 0.001(3) 0.008(3) -0.003(3)
C45 0.029(4) 0.028(3) 0.034(4) -0.002(3) 0.009(3) -0.006(3)
C46 0.035(4) 0.028(4) 0.034(4) -0.006(3) 0.008(3) -0.004(3)
C47 0.027(3) 0.023(3) 0.022(3) 0.001(3) -0.004(3) -0.004(3)
C48 0.021(3) 0.022(3) 0.028(3) -0.003(3) 0.001(3) 0.000(3)
C49 0.032(4) 0.022(3) 0.035(4) 0.011(3) -0.001(3) 0.011(3)
C50 0.039(4) 0.035(4) 0.021(3) 0.007(3) 0.002(3) 0.001(3)
C51 0.029(3) 0.016(3) 0.030(4) -0.003(3) 0.006(3) -0.002(3)
C52 0.022(3) 0.025(3) 0.022(3) -0.003(3) 0.000(3) 0.000(3)
C53 0.024(3) 0.018(3) 0.031(4) 0.001(3) -0.002(3) -0.001(3)
C54 0.024(3) 0.032(4) 0.040(4) 0.003(3) -0.001(3) 0.000(3)
C55 0.020(3) 0.036(4) 0.044(4) -0.008(3) -0.001(3) 0.005(3)
C56 0.027(3) 0.027(3) 0.035(4) -0.006(3) 0.011(3) 0.002(3)
C57 0.036(4) 0.057(5) 0.029(4) -0.001(3) 0.008(3) 0.006(4)
Cl1 0.0325(9) 0.0336(8) 0.0287(8) -0.0035(8) 0.0074(7) -0.0004(7)
O3 0.034(3) 0.072(4) 0.045(3) -0.001(3) 0.009(2) 0.006(3)
O4 0.087(5) 0.109(6) 0.101(5) 0.066(5) 0.036(4) 0.059(4)
O5 0.108(6) 0.123(6) 0.105(6) -0.071(5) 0.060(5) -0.082(5)
O6 0.063(4) 0.088(4) 0.034(3) -0.010(3) 0.019(3) -0.004(3)
Cl2 0.0275(8) 0.0352(9) 0.0331(9) -0.0040(7) 0.0049(7) 0.0036(7)
O7 0.076(4) 0.077(4) 0.053(4) -0.016(3) 0.030(3) -0.011(3)
O8 0.065(4) 0.051(4) 0.113(5) -0.044(4) -0.022(4) 0.018(3)
O9 0.059(4) 0.089(5) 0.081(5) 0.021(4) -0.026(3) 0.019(4)
O10 0.080(5) 0.093(5) 0.085(5) -0.020(4) 0.049(4) -0.047(4)
C58 0.030(4) 0.047(4) 0.034(4) -0.007(3) 0.000(3) 0.004(3)
Cl3 0.0328(10) 0.0603(12) 0.0527(12) -0.0038(10) 0.0074(9) 0.0021(9)
Cl4 0.0365(11) 0.0891(16) 0.0595(13) 0.0310(12) 0.0033(10) 0.0099(11)
Cl5 0.0604(13) 0.0412(11) 0.0482(11) 0.0034(9) 0.0217(10) 0.0084(9)
C59 0.063(5) 0.045(4) 0.038(4) 0.012(4) -0.004(4) -0.017(4)
Cl6 0.0642(15) 0.0610(14) 0.0976(19) 0.0186(13) 0.0270(14) -0.0092(12)
Cl7 0.0724(15) 0.0442(11) 0.0683(14) 0.0090(11) 0.0081(12) -0.0221(11)
Cl8 0.0651(15) 0.0544(14) 0.109(2) -0.0277(14) -0.0051(14) 0.0067(12)
C60 0.056(5) 0.053(5) 0.054(5) 0.007(4) -0.006(4) -0.016(4)
Cl9 0.191(4) 0.144(3) 0.079(2) -0.0294(19) 0.056(2) -0.128(3)
Cl10 0.0641(15) 0.0818(17) 0.0868(18) 0.0032(14) 0.0253(13) 0.0261(13)
Cl11 0.0735(16) 0.0498(13) 0.0881(18) 0.0066(12) 0.0301(14) 0.0026(11)
C61 0.046(13) 0.10(2) 0.23(4) -0.09(2) -0.010(18) 0.022(14)
Cl12 0.119(7) 0.146(7) 0.112(7) 0.019(6) 0.038(6) 0.046(6)
Cl13 0.111(5) 0.185(8) 0.094(5) 0.024(5) 0.020(4) -0.052(5)
Cl14 0.131(6) 0.094(5) 0.102(6) -0.012(4) -0.050(5) 0.014(4)
C62A 0.065(9) 0.039(8) 0.156(16) 0.009(10) -0.026(10) 0.018(8)
Cl1A 0.124(5) 0.183(6) 0.064(3) -0.007(3) -0.015(3) 0.080(5)
Cl2A 0.047(2) 0.060(2) 0.068(3) -0.005(2) -0.0010(18) 0.002(2)
Cl3A 0.042(4) 0.155(9) 0.160(7) 0.019(5) 0.002(4) -0.026(4)
C62B 0.065(9) 0.039(8) 0.156(16) 0.009(10) -0.026(10) 0.018(8)
Cl1B 0.052(4) 0.072(4) 0.087(5) -0.012(4) 0.010(3) -0.023(4)
Cl2B 0.050(5) 0.060(5) 0.32(2) 0.001(10) -0.012(10) -0.013(4)
Cl3B 0.149(8) 0.097(6) 0.100(6) -0.009(5) -0.064(6) 0.004(6)
C63A 0.091(13) 0.033(8) 0.064(10) 0.006(7) 0.017(10) -0.006(9)
Cl4A 0.056(4) 0.040(2) 0.079(4) -0.003(2) 0.008(3) -0.002(3)
Cl5A 0.072(3) 0.063(3) 0.066(3) 0.016(2) 0.010(2) -0.006(2)
Cl6A 0.105(5) 0.062(4) 0.089(4) -0.008(3) 0.015(5) 0.042(4)
C63B 0.046(14) 0.063(16) 0.11(2) -0.035(14) 0.019(14) -0.046(13)
Cl4B 0.115(12) 0.063(9) 0.101(11) 0.019(7) 0.042(9) 0.047(8)
Cl5B 0.173(11) 0.158(10) 0.075(6) -0.035(7) -0.016(7) 0.099(9)
Cl6B 0.054(5) 0.057(4) 0.109(7) -0.044(4) 0.018(5) -0.003(4)

loop_
_atom_type_symbol
_atom_type_description
_atom_type_scat_dispersion_real
_atom_type_scat_dispersion_imag
_atom_type_scat_source
C C 0.0033 0.0016 'International Tables Vol C Tables 4.2.6.8 and 6.1.1.4'
H H 0.0000 0.0000 'International Tables Vol C Tables 4.2.6.8 and 6.1.1.4'
N N 0.0061 0.0033 'International Tables Vol C Tables 4.2.6.8 and 6.1.1.4'
O O 0.0106 0.0060 'International Tables Vol C Tables 4.2.6.8 and 6.1.1.4'
F F 0.0171 0.0103 'International Tables Vol C Tables 4.2.6.8 and 6.1.1.4'
Si Si 0.0817 0.0704 'International Tables Vol C Tables 4.2.6.8 and 6.1.1.4'
Cl Cl 0.1484 0.1585 'International Tables Vol C Tables 4.2.6.8 and 6.1.1.4'
Cu Cu 0.3201 1.2651 'International Tables Vol C Tables 4.2.6.8 and 6.1.1.4'

loop_
_geom_angle_atom_site_label_1
_geom_angle_atom_site_label_2
_geom_angle_atom_site_label_3
_geom_angle
_geom_angle_site_symmetry_1
_geom_angle_site_symmetry_3
N1 Cu1 N9 170.1(2) . .
N1 Cu1 N13 91.6(2) . .
N9 Cu1 N13 89.18(19) . .
N1 Cu1 N5 87.6(2) . .
N9 Cu1 N5 89.38(19) . .
N13 Cu1 N5 166.70(19) . .
N1 Cu1 F1 86.49(16) . .
N9 Cu1 F1 83.84(16) . .
N13 Cu1 F1 82.85(15) . .
N5 Cu1 F1 83.86(16) . .
N1 Cu1 O1 101.11(18) . .
N9 Cu1 O1 88.44(18) . .
N13 Cu1 O1 100.18(17) . .
N5 Cu1 O1 92.99(18) . .
F1 Cu1 O1 171.68(14) . .
N7 Cu2 N15 173.56(19) . .
N7 Cu2 N3 91.68(19) . .
N15 Cu2 N3 87.97(18) . .
N7 Cu2 N11 89.09(19) . .
N15 Cu2 N11 90.23(19) . .
N3 Cu2 N11 170.71(18) . .
N7 Cu2 F2 87.25(16) . .
N15 Cu2 F2 86.31(16) . .
N3 Cu2 F2 84.96(15) . .
N11 Cu2 F2 85.83(15) . .
N7 Cu2 O2 96.26(17) . .
N15 Cu2 O2 90.16(18) . .
N3 Cu2 O2 96.75(17) . .
N11 Cu2 O2 92.36(17) . .
F2 Cu2 O2 176.03(14) . .
F1 Si1 F4 90.76(17) . .
F1 Si1 F3 90.67(17) . .
F4 Si1 F3 90.16(17) . .
F1 Si1 F5 90.08(17) . .
F4 Si1 F5 90.11(17) . .
F3 Si1 F5 179.2(2) . .
F1 Si1 F6 90.31(17) . .
F4 Si1 F6 178.92(18) . .
F3 Si1 F6 89.99(17) . .
F5 Si1 F6 89.73(17) . .
F1 Si1 F2 179.6(2) . .
F4 Si1 F2 89.54(16) . .
F3 Si1 F2 89.60(16) . .
F5 Si1 F2 89.64(17) . .
F6 Si1 F2 89.39(17) . .
Si1 F1 Cu1 179.3(2) . .
Si1 F2 Cu2 179.6(2) . .
C57 O1 Cu1 128.2(4) . .
C57 O1 H1O 110.1 . .
Cu1 O1 H1O 111.4 . .
Cu2 O2 H2O 97.0 . .
Cu2 O2 H3O 119.7 . .
H2O O2 H3O 108.4 . .
C1 N1 N2 120.6(5) . .
C1 N1 Cu1 122.7(4) . .
N2 N1 Cu1 116.7(4) . .
C4 N2 N1 117.3(5) . .
C5 N3 N4 120.8(5) . .
C5 N3 Cu2 124.2(4) . .
N4 N3 Cu2 114.8(4) . .
C8 N4 N3 117.0(5) . .
C15 N5 N6 120.5(5) . .
C15 N5 Cu1 124.2(4) . .
N6 N5 Cu1 115.1(4) . .
C18 N6 N5 116.0(5) . .
C19 N7 N8 120.4(5) . .
C19 N7 Cu2 124.3(4) . .
N8 N7 Cu2 115.3(4) . .
C22 N8 N7 116.7(5) . .
C29 N9 N10 120.9(5) . .
C29 N9 Cu1 125.2(4) . .
N10 N9 Cu1 113.9(4) . .
C32 N10 N9 117.9(6) . .
C33 N11 N12 120.9(5) . .
C33 N11 Cu2 124.0(4) . .
N12 N11 Cu2 115.0(4) . .
C36 N12 N11 116.5(5) . .
C43 N13 N14 120.9(5) . .
C43 N13 Cu1 123.2(4) . .
N14 N13 Cu1 115.9(4) . .
C46 N14 N13 117.6(5) . .
C47 N15 N16 121.1(5) . .
C47 N15 Cu2 123.8(4) . .
N16 N15 Cu2 115.1(4) . .
C50 N16 N15 117.3(5) . .
N1 C1 C2 123.9(5) . .
N1 C1 H1 118.1 . .
C2 C1 H1 118.1 . .
C3 C2 C1 114.9(6) . .
C3 C2 C9 123.9(6) . .
C1 C2 C9 121.1(5) . .
C2 C3 C4 118.1(6) . .
C2 C3 H3 121.0 . .
C4 C3 H3 121.0 . .
N2 C4 C3 125.1(6) . .
N2 C4 H4 117.4 . .
C3 C4 H4 117.4 . .
N3 C5 C6 123.7(6) . .
N3 C5 H5 118.2 . .
C6 C5 H5 118.2 . .
C7 C6 C5 115.4(6) . .
C7 C6 C11 123.4(6) . .
C5 C6 C11 121.2(6) . .
C6 C7 C8 118.3(6) . .
C6 C7 H7 120.9 . .
C8 C7 H7 120.9 . .
N4 C8 C7 124.7(6) . .
N4 C8 H8 117.7 . .
C7 C8 H8 117.7 . .
C10 C9 C14 118.8(6) . .
C10 C9 C2 119.9(5) . .
C14 C9 C2 121.4(6) . .
C9 C10 C11 120.4(5) . .
C9 C10 H10 119.8 . .
C11 C10 H10 119.8 . .
C12 C11 C10 118.8(6) . .
C12 C11 C6 120.9(6) . .
C10 C11 C6 120.3(5) . .
C13 C12 C11 120.5(6) . .
C13 C12 H12 119.7 . .
C11 C12 H12 119.7 . .
C14 C13 C12 121.0(6) . .
C14 C13 H13 119.5 . .
C12 C13 H13 119.5 . .
C13 C14 C9 120.4(6) . .
C13 C14 H14 119.8 . .
C9 C14 H14 119.8 . .
N5 C15 C16 124.8(6) . .
N5 C15 H15 117.6 . .
C16 C15 H15 117.6 . .
C15 C16 C17 114.4(6) . .
C15 C16 C23 122.7(6) . .
C17 C16 C23 122.9(6) . .
C18 C17 C16 118.5(6) . .
C18 C17 H17 120.8 . .
C16 C17 H17 120.8 . .
N6 C18 C17 125.9(6) . .
N6 C18 H18 117.1 . .
C17 C18 H18 117.1 . .
N7 C19 C20 123.7(5) . .
N7 C19 H19 118.1 . .
C20 C19 H19 118.1 . .
C21 C20 C19 115.8(6) . .
C21 C20 C25 124.7(6) . .
C19 C20 C25 119.4(5) . .
C20 C21 C22 117.7(6) . .
C20 C21 H21 121.1 . .
C22 C21 H21 121.1 . .
N8 C22 C21 125.5(6) . .
N8 C22 H22 117.3 . .
C21 C22 H22 117.3 . .
C28 C23 C24 118.6(6) . .
C28 C23 C16 122.0(6) . .
C24 C23 C16 119.5(6) . .
C25 C24 C23 121.7(6) . .
C25 C24 H24 119.2 . .
C23 C24 H24 119.2 . .
C26 C25 C24 118.4(6) . .
C26 C25 C20 121.0(5) . .
C24 C25 C20 120.5(5) . .
C25 C26 C27 120.3(6) . .
C25 C26 H26 119.9 . .
C27 C26 H26 119.9 . .
C28 C27 C26 120.4(6) . .
C28 C27 H27 119.8 . .
C26 C27 H27 119.8 . .
C27 C28 C23 120.6(6) . .
C27 C28 H28 119.7 . .
C23 C28 H28 119.7 . .
N9 C29 C30 123.5(6) . .
N9 C29 H29 118.2 . .
C30 C29 H29 118.2 . .
C31 C30 C29 115.2(6) . .
C31 C30 C37 124.0(6) . .
C29 C30 C37 120.8(6) . .
C30 C31 C32 118.6(6) . .
C30 C31 H31 120.7 . .
C32 C31 H31 120.7 . .
N10 C32 C31 123.9(7) . .
N10 C32 H32 118.0 . .
C31 C32 H32 118.0 . .
N11 C33 C34 124.1(5) . .
N11 C33 H33 117.9 . .
C34 C33 H33 117.9 . .
C35 C34 C33 115.2(5) . .
C35 C34 C39 123.0(5) . .
C33 C34 C39 121.8(5) . .
C34 C35 C36 118.1(6) . .
C34 C35 H35 121.0 . .
C36 C35 H35 121.0 . .
N12 C36 C35 125.1(6) . .
N12 C36 H36 117.4 . .
C35 C36 H36 117.4 . .
C38 C37 C42 118.9(6) . .
C38 C37 C30 119.3(5) . .
C42 C37 C30 121.8(6) . .
C37 C38 C39 121.4(6) . .
C37 C38 H38 119.3 . .
C39 C38 H38 119.3 . .
C40 C39 C38 117.4(6) . .
C40 C39 C34 122.6(6) . .
C38 C39 C34 120.0(5) . .
C39 C40 C41 121.4(6) . .
C39 C40 H40 119.3 . .
C41 C40 H40 119.3 . .
C42 C41 C40 120.2(6) . .
C42 C41 H41 119.9 . .
C40 C41 H41 119.9 . .
C41 C42 C37 120.5(6) . .
C41 C42 H42 119.7 . .
C37 C42 H42 119.7 . .
N13 C43 C44 123.5(5) . .
N13 C43 H43 118.2 . .
C44 C43 H43 118.2 . .
C45 C44 C43 116.2(6) . .
C45 C44 C51 121.1(6) . .
C43 C44 C51 122.7(5) . .
C44 C45 C46 117.3(6) . .
C44 C45 H45 121.4 . .
C46 C45 H45 121.4 . .
N14 C46 C45 124.4(6) . .
N14 C46 H46 117.8 . .
C45 C46 H46 117.8 . .
N15 C47 C48 123.4(5) . .
N15 C47 H47 118.3 . .
C48 C47 H47 118.3 . .
C49 C48 C47 116.0(5) . .
C49 C48 C53 123.8(5) . .
C47 C48 C53 120.2(5) . .
C48 C49 C50 117.3(6) . .
C48 C49 H49 121.3 . .
C50 C49 H49 121.3 . .
N16 C50 C49 124.6(6) . .
N16 C50 H50 117.7 . .
C49 C50 H50 117.7 . .
C56 C51 C52 118.8(6) . .
C56 C51 C44 122.2(5) . .
C52 C51 C44 118.9(5) . .
C53 C52 C51 121.0(6) . .
C53 C52 H52 119.5 . .
C51 C52 H52 119.5 . .
C52 C53 C54 119.0(6) . .
C52 C53 C48 119.3(5) . .
C54 C53 C48 121.6(6) . .
C55 C54 C53 120.2(6) . .
C55 C54 H54 119.9 . .
C53 C54 H54 119.9 . .
C54 C55 C56 121.2(6) . .
C54 C55 H55 119.4 . .
C56 C55 H55 119.4 . .
C51 C56 C55 119.7(6) . .
C51 C56 H56 120.1 . .
C55 C56 H56 120.1 . .
O1 C57 H57A 109.5 . .
O1 C57 H57B 109.5 . .
H57A C57 H57B 109.5 . .
O1 C57 H57C 109.5 . .
H57A C57 H57C 109.5 . .
H57B C57 H57C 109.5 . .
O5 Cl1 O6 110.6(4) . .
O5 Cl1 O4 109.0(6) . .
O6 Cl1 O4 109.0(4) . .
O5 Cl1 O3 110.4(4) . .
O6 Cl1 O3 110.5(3) . .
O4 Cl1 O3 107.3(4) . .
O10 Cl2 O8 110.3(4) . .
O10 Cl2 O7 107.7(4) . .
O8 Cl2 O7 108.4(4) . .
O10 Cl2 O9 112.6(4) . .
O8 Cl2 O9 109.2(4) . .
O7 Cl2 O9 108.6(4) . .
Cl5 C58 Cl4 110.6(4) . .
Cl5 C58 Cl3 110.7(4) . .
Cl4 C58 Cl3 110.2(4) . .
Cl5 C58 H58 108.4 . .
Cl4 C58 H58 108.4 . .
Cl3 C58 H58 108.4 . .
Cl7 C59 Cl6 110.3(5) . .
Cl7 C59 Cl8 109.8(4) . .
Cl6 C59 Cl8 109.7(4) . .
Cl7 C59 H59 109.0 . .
Cl6 C59 H59 109.0 . .
Cl8 C59 H59 109.0 . .
Cl11 C60 Cl9 110.8(5) . .
Cl11 C60 Cl10 111.3(4) . .
Cl9 C60 Cl10 111.6(5) . .
Cl11 C60 H60 107.6 . .
Cl9 C60 H60 107.6 . .
Cl10 C60 H60 107.6 . .
Cl14 C61 Cl12 119.0(18) . .
Cl14 C61 Cl13 105.1(15) . .
Cl12 C61 Cl13 99.7(14) . .
Cl14 C61 H61A 110.9 . .
Cl12 C61 H61A 110.9 . .
Cl14 C61 H61A 102.4 3_656 .
Cl13 C61 H61A 110.2 . .
Cl3A C62A Cl2A 118.8(10) . .
Cl3A C62A Cl1A 109.1(11) . .
Cl2A C62A Cl1A 112.1(12) . .
Cl3A C62A H62A 105.2 . .
Cl2A C62A H62A 105.2 . .
Cl1A C62A H62A 105.2 . .
Cl2B C62B Cl1B 116.9(17) . .
Cl2B C62B Cl3B 112.2(17) . .
Cl1B C62B Cl3B 105.6(15) . .
Cl2B C62B H62B 107.2 . .
Cl1B C62B H62B 107.2 . .
Cl3B C62B H62B 107.2 . .
C62B Cl3B Cl13 155.2(9) . 4
Cl6A C63A Cl4A 114.1(11) . .
Cl6A C63A Cl5A 113.4(10) . .
Cl4A C63A Cl5A 112.0(10) . .
Cl6A C63A H63A 105.5 . .
Cl4A C63A H63A 105.5 . .
Cl5A C63A H63A 105.5 . .
Cl5B C63B Cl6B 115.3(15) . .
Cl5B C63B Cl4B 108.3(16) . .
Cl6B C63B Cl4B 105.9(15) . .
Cl5B C63B H63B 109.1 . .
Cl6B C63B H63B 109.1 . .
Cl4B C63B H63B 109.1 . .

loop_
_geom_bond_atom_site_label_1
_geom_bond_atom_site_label_2
_geom_bond_distance
_geom_bond_site_symmetry_2
Cu1 N1 2.015(5) .
Cu1 N9 2.047(5) .
Cu1 N13 2.085(5) .
Cu1 N5 2.090(5) .
Cu1 F1 2.231(3) .
Cu1 O1 2.234(4) .
Cu2 N7 2.034(5) .
Cu2 N15 2.047(5) .
Cu2 N3 2.081(5) .
Cu2 N11 2.090(5) .
Cu2 F2 2.218(3) .
Cu2 O2 2.271(4) .
Si1 F1 1.668(3) .
Si1 F4 1.673(3) .
Si1 F3 1.681(3) .
Si1 F5 1.684(3) .
Si1 F6 1.686(3) .
Si1 F2 1.687(3) .
O1 C57 1.423(7) .
O1 H1O 0.8500 .
O2 H2O 0.8500 .
O2 H3O 0.8500 .
N1 C1 1.333(7) .
N1 N2 1.358(6) .
N2 C4 1.310(8) .
N3 C5 1.339(7) .
N3 N4 1.350(6) .
N4 C8 1.320(8) .
N5 C15 1.336(7) .
N5 N6 1.353(7) .
N6 C18 1.329(8) .
N7 C19 1.346(7) .
N7 N8 1.351(6) .
N8 C22 1.316(8) .
N9 C29 1.324(8) .
N9 N10 1.345(7) .
N10 C32 1.310(9) .
N11 C33 1.326(7) .
N11 N12 1.356(6) .
N12 C36 1.326(8) .
N13 C43 1.323(8) .
N13 N14 1.343(7) .
N14 C46 1.330(8) .
N15 C47 1.319(7) .
N15 N16 1.350(7) .
N16 C50 1.330(8) .
C1 C2 1.405(8) .
C1 H1 0.9500 .
C2 C3 1.385(8) .
C2 C9 1.480(9) .
C3 C4 1.397(9) .
C3 H3 0.9500 .
C4 H4 0.9500 .
C5 C6 1.395(8) .
C5 H5 0.9500 .
C6 C7 1.374(9) .
C6 C11 1.482(9) .
C7 C8 1.399(9) .
C7 H7 0.9500 .
C8 H8 0.9500 .
C9 C10 1.397(8) .
C9 C14 1.400(8) .
C10 C11 1.405(8) .
C10 H10 0.9500 .
C11 C12 1.391(8) .
C12 C13 1.370(9) .
C12 H12 0.9500 .
C13 C14 1.367(9) .
C13 H13 0.9500 .
C14 H14 0.9500 .
C15 C16 1.386(8) .
C15 H15 0.9500 .
C16 C17 1.388(9) .
C16 C23 1.468(8) .
C17 C18 1.369(9) .
C17 H17 0.9500 .
C18 H18 0.9500 .
C19 C20 1.389(8) .
C19 H19 0.9500 .
C20 C21 1.369(8) .
C20 C25 1.488(9) .
C21 C22 1.397(9) .
C21 H21 0.9500 .
C22 H22 0.9500 .
C23 C28 1.388(9) .
C23 C24 1.401(8) .
C24 C25 1.392(8) .
C24 H24 0.9500 .
C25 C26 1.392(8) .
C26 C27 1.396(9) .
C26 H26 0.9500 .
C27 C28 1.378(9) .
C27 H27 0.9500 .
C28 H28 0.9500 .
C29 C30 1.396(8) .
C29 H29 0.9500 .
C30 C31 1.377(9) .
C30 C37 1.484(9) .
C31 C32 1.393(10) .
C31 H31 0.9500 .
C32 H32 0.9500 .
C33 C34 1.398(8) .
C33 H33 0.9500 .
C34 C35 1.378(8) .
C34 C39 1.469(8) .
C35 C36 1.393(9) .
C35 H35 0.9500 .
C36 H36 0.9500 .
C37 C38 1.385(8) .
C37 C42 1.388(8) .
C38 C39 1.419(8) .
C38 H38 0.9500 .
C39 C40 1.377(8) .
C40 C41 1.387(9) .
C40 H40 0.9500 .
C41 C42 1.372(9) .
C41 H41 0.9500 .
C42 H42 0.9500 .
C43 C44 1.397(8) .
C43 H43 0.9500 .
C44 C45 1.382(8) .
C44 C51 1.485(9) .
C45 C46 1.395(9) .
C45 H45 0.9500 .
C46 H46 0.9500 .
C47 C48 1.406(8) .
C47 H47 0.9500 .
C48 C49 1.383(8) .
C48 C53 1.494(8) .
C49 C50 1.397(9) .
C49 H49 0.9500 .
C50 H50 0.9500 .
C51 C56 1.379(8) .
C51 C52 1.415(8) .
C52 C53 1.380(8) .
C52 H52 0.9500 .
C53 C54 1.394(8) .
C54 C55 1.370(9) .
C54 H54 0.9500 .
C55 C56 1.391(9) .
C55 H55 0.9500 .
C56 H56 0.9500 .
C57 H57A 0.9800 .
C57 H57B 0.9800 .
C57 H57C 0.9800 .
Cl1 O5 1.393(6) .
Cl1 O6 1.425(5) .
Cl1 O4 1.432(6) .
Cl1 O3 1.436(5) .
Cl2 O10 1.409(6) .
Cl2 O8 1.416(5) .
Cl2 O7 1.420(6) .
Cl2 O9 1.426(6) .
C58 Cl5 1.750(7) .
C58 Cl4 1.755(7) .
C58 Cl3 1.760(7) .
C58 H58 1.0000 .
C59 Cl7 1.741(7) .
C59 Cl6 1.746(8) .
C59 Cl8 1.757(8) .
C59 H59 1.0000 .
C60 Cl11 1.720(9) .
C60 Cl9 1.726(8) .
C60 Cl10 1.772(9) .
C60 H60 1.0000 .
C61 Cl12 1.12(2) 3_656
C61 Cl14 1.61(3) .
C61 Cl12 1.68(2) .
C61 Cl13 1.97(4) .
C61 H61A 0.9601 .
C62A Cl3A 1.67(2) .
C62A Cl2A 1.674(17) .
C62A Cl1A 1.76(2) .
C62A H62A 1.0000 .
C62B Cl2B 1.57(3) .
C62B Cl1B 1.79(3) .
C62B Cl3B 1.88(3) .
C62B H62B 1.0000 .
Cl3B Cl13 1.890(11) 4
C63A Cl6A 1.679(17) .
C63A Cl4A 1.739(17) .
C63A Cl5A 1.754(16) .
C63A H63A 1.0000 .
C63B Cl5B 1.63(3) .
C63B Cl6B 1.77(2) .
C63B Cl4B 1.79(3) .
C63B H63B 1.0000 .

loop_
_geom_torsion_atom_site_label_1
_geom_torsion_atom_site_label_2
_geom_torsion_atom_site_label_3
_geom_torsion_atom_site_label_4
_geom_torsion
N1 Cu1 O1 C57 -56.2(5)
N9 Cu1 O1 C57 126.3(5)
N13 Cu1 O1 C57 37.4(5)
N5 Cu1 O1 C57 -144.4(5)
N13 Cu1 N1 C1 104.4(5)
N5 Cu1 N1 C1 -62.4(5)
F1 Cu1 N1 C1 21.6(5)
O1 Cu1 N1 C1 -154.9(5)
N13 Cu1 N1 N2 -75.4(4)
N5 Cu1 N1 N2 117.9(4)
F1 Cu1 N1 N2 -158.1(4)
O1 Cu1 N1 N2 25.3(4)
C1 N1 N2 C4 1.2(8)
Cu1 N1 N2 C4 -179.1(5)
N7 Cu2 N3 C5 71.7(5)
N15 Cu2 N3 C5 -101.9(5)
F2 Cu2 N3 C5 -15.4(4)
O2 Cu2 N3 C5 168.2(4)
N7 Cu2 N3 N4 -111.9(4)
N15 Cu2 N3 N4 74.5(4)
F2 Cu2 N3 N4 161.0(4)
O2 Cu2 N3 N4 -15.4(4)
C5 N3 N4 C8 -1.3(8)
Cu2 N3 N4 C8 -177.8(4)
N1 Cu1 N5 C15 113.8(5)
N9 Cu1 N5 C15 -56.7(5)
N13 Cu1 N5 C15 27.0(12)
F1 Cu1 N5 C15 27.1(5)
O1 Cu1 N5 C15 -145.1(5)
N1 Cu1 N5 N6 -60.1(4)
N9 Cu1 N5 N6 129.4(4)
N13 Cu1 N5 N6 -146.9(8)
F1 Cu1 N5 N6 -146.8(4)
O1 Cu1 N5 N6 41.0(4)
C15 N5 N6 C18 1.2(9)
Cu1 N5 N6 C18 175.3(5)
N3 Cu2 N7 C19 -95.3(5)
N11 Cu2 N7 C19 75.5(5)
F2 Cu2 N7 C19 -10.4(4)
O2 Cu2 N7 C19 167.7(4)
N3 Cu2 N7 N8 86.3(4)
N11 Cu2 N7 N8 -103.0(4)
F2 Cu2 N7 N8 171.2(4)
O2 Cu2 N7 N8 -10.7(4)
C19 N7 N8 C22 2.2(8)
Cu2 N7 N8 C22 -179.3(4)
N13 Cu1 N9 C29 -59.3(5)
N5 Cu1 N9 C29 107.5(5)
F1 Cu1 N9 C29 23.6(5)
O1 Cu1 N9 C29 -159.5(5)
N13 Cu1 N9 N10 124.1(4)
N5 Cu1 N9 N10 -69.1(4)
F1 Cu1 N9 N10 -153.0(4)
O1 Cu1 N9 N10 23.9(4)
C29 N9 N10 C32 -0.1(9)
Cu1 N9 N10 C32 176.6(5)
N7 Cu2 N11 C33 -99.9(5)
N15 Cu2 N11 C33 73.7(5)
F2 Cu2 N11 C33 -12.6(5)
O2 Cu2 N11 C33 163.9(5)
N7 Cu2 N11 N12 76.7(4)
N15 Cu2 N11 N12 -109.7(4)
F2 Cu2 N11 N12 164.0(4)
O2 Cu2 N11 N12 -19.5(4)
C33 N11 N12 C36 1.3(8)
Cu2 N11 N12 C36 -175.5(4)
N1 Cu1 N13 C43 -55.6(5)
N9 Cu1 N13 C43 114.5(5)
F1 Cu1 N13 C43 30.6(4)
O1 Cu1 N13 C43 -157.2(4)
N1 Cu1 N13 N14 128.0(4)
N9 Cu1 N13 N14 -61.8(4)
N5 Cu1 N13 N14 -145.6(8)
F1 Cu1 N13 N14 -145.7(4)
O1 Cu1 N13 N14 26.5(4)
C43 N13 N14 C46 -0.2(8)
Cu1 N13 N14 C46 176.2(4)
N3 Cu2 N15 C47 69.7(5)
N11 Cu2 N15 C47 -101.2(5)
F2 Cu2 N15 C47 -15.4(5)
O2 Cu2 N15 C47 166.4(5)
N3 Cu2 N15 N16 -112.6(4)
N11 Cu2 N15 N16 76.5(4)
F2 Cu2 N15 N16 162.4(4)
O2 Cu2 N15 N16 -15.8(4)
C47 N15 N16 C50 0.9(8)
Cu2 N15 N16 C50 -176.9(4)
N2 N1 C1 C2 2.2(9)
Cu1 N1 C1 C2 -177.6(4)
N1 C1 C2 C3 -4.3(9)
N1 C1 C2 C9 176.5(6)
C1 C2 C3 C4 3.1(9)
C9 C2 C3 C4 -177.8(6)
N1 N2 C4 C3 -2.3(10)
C2 C3 C4 N2 0.0(11)
N4 N3 C5 C6 -0.7(9)
Cu2 N3 C5 C6 175.5(4)
N3 C5 C6 C7 1.5(9)
N3 C5 C6 C11 -177.5(5)
C5 C6 C7 C8 -0.4(8)
C11 C6 C7 C8 178.5(6)
N3 N4 C8 C7 2.4(9)
C6 C7 C8 N4 -1.6(10)
C3 C2 C9 C10 145.3(6)
C1 C2 C9 C10 -35.6(9)
C3 C2 C9 C14 -35.4(9)
C1 C2 C9 C14 143.8(6)
C14 C9 C10 C11 1.8(9)
C2 C9 C10 C11 -178.8(5)
C9 C10 C11 C12 -0.9(9)
C9 C10 C11 C6 179.1(6)
C7 C6 C11 C12 33.8(9)
C5 C6 C11 C12 -147.3(6)
C7 C6 C11 C10 -146.2(6)
C5 C6 C11 C10 32.7(9)
C10 C11 C12 C13 0.2(10)
C6 C11 C12 C13 -179.7(6)
C11 C12 C13 C14 -0.6(11)
C12 C13 C14 C9 1.5(11)
C10 C9 C14 C13 -2.1(10)
C2 C9 C14 C13 178.5(6)
N6 N5 C15 C16 0.1(9)
Cu1 N5 C15 C16 -173.5(5)
N5 C15 C16 C17 -2.3(9)
N5 C15 C16 C23 175.8(6)
C15 C16 C17 C18 3.1(10)
C23 C16 C17 C18 -175.0(7)
N5 N6 C18 C17 -0.2(11)
C16 C17 C18 N6 -2.1(12)
N8 N7 C19 C20 -3.2(9)
Cu2 N7 C19 C20 178.4(4)
N7 C19 C20 C21 0.9(9)
N7 C19 C20 C25 -179.7(5)
C19 C20 C21 C22 2.0(9)
C25 C20 C21 C22 -177.3(6)
N7 N8 C22 C21 0.9(10)
C20 C21 C22 N8 -3.0(10)
C15 C16 C23 C28 137.5(7)
C17 C16 C23 C28 -44.5(9)
C15 C16 C23 C24 -44.3(9)
C17 C16 C23 C24 133.7(7)
C28 C23 C24 C25 -0.1(9)
C16 C23 C24 C25 -178.4(6)
C23 C24 C25 C26 0.5(9)
C23 C24 C25 C20 177.9(6)
C21 C20 C25 C26 25.5(9)
C19 C20 C25 C26 -153.8(6)
C21 C20 C25 C24 -151.9(6)
C19 C20 C25 C24 28.8(8)
C24 C25 C26 C27 -2.1(9)
C20 C25 C26 C27 -179.5(6)
C25 C26 C27 C28 3.4(9)
C26 C27 C28 C23 -3.1(9)
C24 C23 C28 C27 1.5(9)
C16 C23 C28 C27 179.7(6)
N10 N9 C29 C30 2.7(9)
Cu1 N9 C29 C30 -173.7(4)
N9 C29 C30 C31 -2.6(9)
N9 C29 C30 C37 177.3(5)
C29 C30 C31 C32 0.3(9)
C37 C30 C31 C32 -179.7(6)
N9 N10 C32 C31 -2.3(10)
C30 C31 C32 N10 2.2(11)
N12 N11 C33 C34 -2.5(9)
Cu2 N11 C33 C34 173.9(4)
N11 C33 C34 C35 3.2(9)
N11 C33 C34 C39 -177.7(6)
C33 C34 C35 C36 -2.6(9)
C39 C34 C35 C36 178.3(6)
N11 N12 C36 C35 -0.9(9)
C34 C35 C36 N12 1.7(10)
C31 C30 C37 C38 139.7(7)
C29 C30 C37 C38 -40.2(9)
C31 C30 C37 C42 -39.6(9)
C29 C30 C37 C42 140.5(6)
C42 C37 C38 C39 -0.4(9)
C30 C37 C38 C39 -179.7(6)
C37 C38 C39 C40 -1.3(9)
C37 C38 C39 C34 176.3(5)
C35 C34 C39 C40 30.1(9)
C33 C34 C39 C40 -149.0(6)
C35 C34 C39 C38 -147.4(6)
C33 C34 C39 C38 33.6(9)
C38 C39 C40 C41 1.6(9)
C34 C39 C40 C41 -175.9(6)
C39 C40 C41 C42 -0.3(10)
C40 C41 C42 C37 -1.5(10)
C38 C37 C42 C41 1.8(9)
C30 C37 C42 C41 -178.9(6)
N14 N13 C43 C44 2.2(8)
Cu1 N13 C43 C44 -173.9(4)
N13 C43 C44 C45 -3.7(8)
N13 C43 C44 C51 173.7(5)
C43 C44 C45 C46 3.1(8)
C51 C44 C45 C46 -174.3(5)
N13 N14 C46 C45 -0.1(9)
C44 C45 C46 N14 -1.4(9)
N16 N15 C47 C48 -2.8(9)
Cu2 N15 C47 C48 174.9(4)
N15 C47 C48 C49 4.2(9)
N15 C47 C48 C53 -176.9(5)
C47 C48 C49 C50 -3.8(9)
C53 C48 C49 C50 177.3(6)
N15 N16 C50 C49 -0.8(9)
C48 C49 C50 N16 2.4(10)
C45 C44 C51 C56 -45.0(8)
C43 C44 C51 C56 137.7(6)
C45 C44 C51 C52 132.5(6)
C43 C44 C51 C52 -44.7(8)
C56 C51 C52 C53 1.3(9)
C44 C51 C52 C53 -176.4(5)
C51 C52 C53 C54 -1.0(9)
C51 C52 C53 C48 176.1(5)
C49 C48 C53 C52 -148.1(6)
C47 C48 C53 C52 33.1(8)
C49 C48 C53 C54 29.0(9)
C47 C48 C53 C54 -149.9(6)
C52 C53 C54 C55 -0.5(9)
C48 C53 C54 C55 -177.5(6)
C53 C54 C55 C56 1.8(10)
C52 C51 C56 C55 0.0(9)
C44 C51 C56 C55 177.6(6)
C54 C55 C56 C51 -1.5(10)
